data_7227434
loop_
_publ_author_name
'Lee, Jae Hwa'
'Park, Sungbin'
'Jeoung, Sungeun'
'Moon, Hoi Ri'

_publ_section_title
;
 Single-crystal-to-single-crystal transformation of a coordination polymer
 from 2D to 3D by [2+2] photodimerization assisted with a coexisting
 flexible ligand
;
_journal_name_full CrystEngComm
_journal_paper_doi 10.1039/C6CE02652D
_journal_year 2017
_chemical_formula_sum 'C64 H64 N4 Ni2 O10'
_chemical_formula_weight 1166.61
_space_group_crystal_system monoclinic
_space_group_IT_number 14
_space_group_name_Hall '-P 2ybc'
_space_group_name_H-M_alt 'P 1 21/c 1'
_symmetry_space_group_name_Hall '-P 2ybc'
_symmetry_space_group_name_H-M 'P 1 21/c 1'
_atom_sites_solution_hydrogens mixed
_audit_creation_method SHELXL-2014/7
_audit_update_record
;
2016-12-27 deposited with the CCDC.
2017-01-16 downloaded from the CCDC.
;
_cell_angle_alpha 90
_cell_angle_beta 94.27(3)
_cell_angle_gamma 90
_cell_formula_units_Z 4
_cell_length_a 21.313(4)
_cell_length_b 8.5080(17)
_cell_length_c 30.830(6)
_cell_measurement_reflns_used 99643
_cell_measurement_temperature 100(2)
_cell_measurement_theta_max 33.270
_cell_measurement_theta_min 1.552
_cell_volume 5574.9(19)
_computing_cell_refinement HKL3000
_computing_data_collection 'PAL ADSC Quantum-210 ADX Program'
_computing_data_reduction HKL3000
_computing_molecular_graphics ORTEP
_computing_publication_material CIFTAB
_computing_structure_refinement SHELXL
_computing_structure_solution SHELXS
_diffrn_ambient_temperature 100(2)
_diffrn_measured_fraction_theta_full 0.981
_diffrn_measured_fraction_theta_max 0.822
_diffrn_measurement_device_type 'ADSC Q210 CCD area detector'
_diffrn_measurement_method 'omega scan'
_diffrn_radiation_type synchrotron
_diffrn_radiation_wavelength 0.700
_diffrn_reflns_av_R_equivalents 0.0431
_diffrn_reflns_av_unetI/netI 0.0792
_diffrn_reflns_Laue_measured_fraction_full 0.981
_diffrn_reflns_Laue_measured_fraction_max 0.822
_diffrn_reflns_limit_h_max 33
_diffrn_reflns_limit_h_min -33
_diffrn_reflns_limit_k_max 12
_diffrn_reflns_limit_k_min -12
_diffrn_reflns_limit_l_max 47
_diffrn_reflns_limit_l_min -47
_diffrn_reflns_number 34671
_diffrn_reflns_point_group_measured_fraction_full 0.981
_diffrn_reflns_point_group_measured_fraction_max 0.822
_diffrn_reflns_theta_full 24.835
_diffrn_reflns_theta_max 33.270
_diffrn_reflns_theta_min 1.552
_diffrn_source 'PLSII 2D bending magnet'
_exptl_absorpt_coefficient_mu 0.708
_exptl_absorpt_correction_T_max 0.976
_exptl_absorpt_correction_T_min 0.957
_exptl_absorpt_correction_type multi-scan
_exptl_absorpt_process_details HKL3000
_exptl_crystal_colour green
_exptl_crystal_density_diffrn 1.390
_exptl_crystal_description block
_exptl_crystal_F_000 2448
_exptl_crystal_size_max 0.062
_exptl_crystal_size_mid 0.041
_exptl_crystal_size_min 0.035
_refine_diff_density_max 1.459
_refine_diff_density_min -1.153
_refine_diff_density_rms 0.117
_refine_ls_extinction_coef 0.0176(11)
_refine_ls_extinction_expression Fc^*^=kFc[1+0.001xFc^2^\l^3^/sin(2\q)]^-1/4^
_refine_ls_extinction_method 'SHELXL-2014/7 (Sheldrick 2014'
_refine_ls_goodness_of_fit_ref 1.010
_refine_ls_hydrogen_treatment mixed
_refine_ls_matrix_type full
_refine_ls_number_parameters 851
_refine_ls_number_reflns 18478
_refine_ls_number_restraints 101
_refine_ls_restrained_S_all 1.013
_refine_ls_R_factor_all 0.1578
_refine_ls_R_factor_gt 0.0774
_refine_ls_shift/su_max 0.004
_refine_ls_shift/su_mean 0.000
_refine_ls_structure_factor_coef Fsqd
_refine_ls_weighting_details 'w=1/[\s^2^(Fo^2^)+(0.1424P)^2^] where P=(Fo^2^+2Fc^2^)/3'
_refine_ls_weighting_scheme calc
_refine_ls_wR_factor_gt 0.2061
_refine_ls_wR_factor_ref 0.2500
_reflns_Friedel_coverage 0.000
_reflns_number_gt 8870
_reflns_number_total 18478
_reflns_threshold_expression 'I > 2\s(I)'
_cod_data_source_file c6ce02652d2.cif
_cod_data_source_block NiC4DCsty_UV_24h
_cod_depositor_comments
;
The following automatic conversions were performed:

'_exptl_absorpt_correction_type' value 'Multi-scan' changed to
'multi-scan' according to
/usr/data/users/saulius/crontab/automatic-downloads/rss-feeds/RSC/lib/dictionaries/cif_core.dic
dictionary named 'cif_core.dic' version 2.4.2 from 2011-04-26.

Automatic conversion script
Id: cif_fix_values 4268 2015-11-12 08:31:59Z antanas 
;
_cod_original_cell_volume 5575(2)
_cod_database_code 7227434
_shelx_shelxl_version_number 2014/7
_shelx_space_group_comment
;
The symmetry employed for this shelxl refinement is uniquely defined
by the following loop, which should always be used as a source of
symmetry information in preference to the above space-group names.
They are only intended as comments.
;

loop_
_space_group_symop_operation_xyz
'x, y, z'
'-x, y+1/2, -z+1/2'
'-x, -y, -z'
'x, -y-1/2, z-1/2'

loop_
_atom_site_label
_atom_site_type_symbol
_atom_site_fract_x
_atom_site_fract_y
_atom_site_fract_z
_atom_site_U_iso_or_equiv
_atom_site_adp_type
_atom_site_occupancy
_atom_site_site_symmetry_order
_atom_site_calc_flag
_atom_site_refinement_flags_posn
_atom_site_refinement_flags_adp
_atom_site_refinement_flags_occupancy
_atom_site_disorder_assembly
_atom_site_disorder_group
Ni1 Ni 0.28629(2) 0.80166(4) 0.98204(2) 0.03528(14) Uani 1 1 d . . . . .
O1 O 0.29390(12) 0.5655(3) 0.96874(9) 0.0398(5) Uani 1 1 d . . . . .
H1W H 0.332(2) 0.545(4) 0.9622(13) 0.048 Uiso 1 1 d . U . . .
H2W H 0.2853(19) 0.510(5) 0.9897(13) 0.048 Uiso 1 1 d . U . . .
Ni2 Ni 0.18213(2) 0.30304(4) 1.03652(2) 0.03426(14) Uani 1 1 d . . . . .
O2 O 0.17528(12) 0.0687(3) 1.05131(9) 0.0380(5) Uani 1 1 d . . . . .
H3W H 0.1865(19) 0.014(5) 1.0334(13) 0.046 Uiso 1 1 d . U . . .
H4W H 0.1344(19) 0.055(4) 1.0559(12) 0.046 Uiso 1 1 d . U . . .
O3 O 0.37393(11) 0.8329(3) 0.95974(8) 0.0412(6) Uani 1 1 d . . . . .
O4 O 0.40646(12) 0.5915(3) 0.94246(9) 0.0522(7) Uani 1 1 d . . . . .
O5 O 0.72914(11) 0.9636(2) 1.00594(7) 0.0376(5) Uani 1 1 d . . . . .
O6 O 0.72872(11) 0.7135(2) 0.98506(7) 0.0354(5) Uani 1 1 d . . . . .
C1 C 0.41465(18) 0.7376(4) 0.94769(12) 0.0449(8) Uani 1 1 d . . . . .
C2 C 0.47915(17) 0.8032(4) 0.94153(13) 0.0471(9) Uani 1 1 d . . . . .
H2A H 0.4756 0.9166 0.9347 0.057 Uiso 1 1 calc R U . . .
H2B H 0.4969 0.7498 0.9167 0.057 Uiso 1 1 calc R U . . .
C3 C 0.52306(17) 0.7807(4) 0.98206(12) 0.0420(8) Uani 1 1 d . . . . .
H3A H 0.5223 0.6691 0.9912 0.050 Uiso 1 1 calc R U . . .
H3B H 0.5083 0.8454 1.0060 0.050 Uiso 1 1 calc R U . . .
C4 C 0.59022(16) 0.8276(4) 0.97381(12) 0.0428(8) Uani 1 1 d . . . . .
H4A H 0.6049 0.7612 0.9502 0.051 Uiso 1 1 calc R U . . .
H4B H 0.5903 0.9381 0.9638 0.051 Uiso 1 1 calc R U . . .
C5 C 0.63595(17) 0.8111(4) 1.01371(11) 0.0388(8) Uani 1 1 d . . . . .
H5A H 0.6265 0.8913 1.0356 0.047 Uiso 1 1 calc R U . . .
H5B H 0.6313 0.7060 1.0269 0.047 Uiso 1 1 calc R U . . .
C6 C 0.70243(17) 0.8319(3) 1.00122(11) 0.0366(7) Uani 1 1 d . . . . .
O7 O 0.19958(11) 0.7879(2) 1.00594(8) 0.0400(5) Uani 1 1 d . . . . .
O8 O 0.19826(11) 0.5370(2) 1.02494(8) 0.0382(5) Uani 1 1 d . . . . .
O9 O -0.09266(12) 0.6658(3) 0.94292(9) 0.0466(6) Uani 1 1 d . . . . .
O10 O -0.05927(12) 0.9051(3) 0.92726(9) 0.0527(7) Uani 1 1 d . . . . .
C7 C 0.17283(16) 0.6695(3) 1.02040(12) 0.0375(7) Uani 1 1 d D . . . .
C8A C 0.1070(5) 0.6968(15) 1.0349(4) 0.038(3) Uani 0.615(9) 1 d D . P A 1
H8A1 H 0.1011 0.8094 1.0416 0.046 Uiso 0.615(9) 1 calc R U P A 1
H8A2 H 0.1009 0.6349 1.0614 0.046 Uiso 0.615(9) 1 calc R U P A 1
C9A C 0.0590(3) 0.6452(8) 0.9976(2) 0.052(2) Uani 0.615(9) 1 d D . P A 1
H9A1 H 0.0160 0.6622 1.0068 0.062 Uiso 0.615(9) 1 calc R U P A 1
H9A2 H 0.0641 0.5311 0.9925 0.062 Uiso 0.615(9) 1 calc R U P A 1
C10A C 0.0655(3) 0.7347(9) 0.9533(3) 0.065(3) Uani 0.615(9) 1 d D . P A 1
H10A H 0.0638 0.8498 0.9578 0.079 Uiso 0.615(9) 1 calc R U P A 1
H10B H 0.1060 0.7082 0.9413 0.079 Uiso 0.615(9) 1 calc R U P A 1
C11A C 0.0108(6) 0.681(2) 0.9226(5) 0.054(4) Uani 0.615(9) 1 d D U P A 1
H11A H 0.0061 0.5659 0.9252 0.065 Uiso 0.615(9) 1 calc R U P A 1
H11B H 0.0204 0.7044 0.8923 0.065 Uiso 0.615(9) 1 calc R U P A 1
C8B C 0.1047(7) 0.678(3) 1.0286(8) 0.073(9) Uani 0.385(9) 1 d D . P A 2
H8B1 H 0.0884 0.5691 1.0301 0.087 Uiso 0.385(9) 1 calc R U P A 2
H8B2 H 0.1010 0.7268 1.0574 0.087 Uiso 0.385(9) 1 calc R U P A 2
C9B C 0.0641(4) 0.7660(12) 0.9959(3) 0.045(3) Uani 0.385(9) 1 d D . P A 2
H9B1 H 0.0865 0.8579 0.9848 0.054 Uiso 0.385(9) 1 calc R U P A 2
H9B2 H 0.0249 0.8019 1.0081 0.054 Uiso 0.385(9) 1 calc R U P A 2
C10B C 0.0503(6) 0.6433(17) 0.9601(4) 0.063(4) Uani 0.385(9) 1 d D U P A 2
H10C H 0.0907 0.6007 0.9514 0.076 Uiso 0.385(9) 1 calc R U P A 2
H10D H 0.0267 0.5554 0.9722 0.076 Uiso 0.385(9) 1 calc R U P A 2
C11B C 0.0133(9) 0.705(4) 0.9203(8) 0.060(9) Uani 0.385(9) 1 d D U P A 2
H11C H 0.0089 0.6213 0.8980 0.073 Uiso 0.385(9) 1 calc R U P A 2
H11D H 0.0362 0.7940 0.9081 0.073 Uiso 0.385(9) 1 calc R U P A 2
C12 C -0.05174(18) 0.7596(4) 0.93134(12) 0.0446(8) Uani 1 1 d D . . . .
N1 N 0.24842(15) 0.8356(3) 0.91656(10) 0.0425(7) Uani 1 1 d . . . . .
C13 C 0.2641(2) 0.7407(4) 0.88561(13) 0.0549(10) Uani 1 1 d . . . . .
H13 H 0.2811 0.6411 0.8941 0.066 Uiso 1 1 calc R U . . .
C14 C 0.21911(18) 0.9684(4) 0.90289(13) 0.0493(9) Uani 1 1 d . . . . .
H14 H 0.2035 1.0362 0.9241 0.059 Uiso 1 1 calc R U . . .
C15 C 0.2579(2) 0.7742(4) 0.84195(13) 0.0589(11) Uani 1 1 d . . . . .
H15 H 0.2717 0.7005 0.8216 0.071 Uiso 1 1 calc R U . . .
C16 C 0.21056(19) 1.0113(5) 0.85991(12) 0.0524(10) Uani 1 1 d . . . . .
H16 H 0.1901 1.1076 0.8523 0.063 Uiso 1 1 calc R U . . .
C17 C 0.23141(17) 0.9159(4) 0.82754(12) 0.0435(8) Uani 1 1 d . . . . .
C18 C 0.22970(19) 0.9704(4) 0.78098(12) 0.0481(9) Uani 1 1 d . . . . .
H18 H 0.1850 0.9883 0.7699 0.058 Uiso 1 1 calc R U . . .
C19 C 0.2629(2) 0.8720(5) 0.74764(13) 0.0580(11) Uani 1 1 d . . . . .
H19 H 0.296(2) 0.807(5) 0.7625(14) 0.070 Uiso 1 1 d . U . . .
C21A C 0.2599(3) 0.6106(7) 0.7184(2) 0.061(3) Uani 0.461(6) 1 d G . P B 1
H21A H 0.2932 0.5807 0.7390 0.073 Uiso 0.461(6) 1 calc R U P B 1
C20A C 0.2366(4) 0.7633(6) 0.7184(2) 0.047(3) Uani 0.461(6) 1 d G . P B 1
C22A C 0.1879(4) 0.8070(7) 0.6883(3) 0.071(4) Uani 0.461(6) 1 d G . P B 1
H22A H 0.1720 0.9114 0.6883 0.085 Uiso 0.461(6) 1 calc R U P B 1
C24A C 0.1625(4) 0.6982(11) 0.6583(3) 0.29(3) Uani 0.461(6) 1 d G . P B 1
H24A H 0.1292 0.7281 0.6378 0.347 Uiso 0.461(6) 1 calc R U P B 1
C25A C 0.1857(5) 0.5456(10) 0.6584(3) 0.088(5) Uani 0.461(6) 1 d G . P B 1
H25A H 0.1683 0.4712 0.6379 0.105 Uiso 0.461(6) 1 calc R U P B 1
C23A C 0.2345(4) 0.5018(6) 0.6885(3) 0.089(4) Uani 0.461(6) 1 d G . P B 1
H23A H 0.2504 0.3975 0.6885 0.107 Uiso 0.461(6) 1 calc R U P B 1
C20B C 0.2136(7) 0.7620(17) 0.7183(5) 0.084(4) Uani 0.539(6) 1 d . . P B 2
C21B C 0.1634(6) 0.6916(15) 0.7353(4) 0.116(5) Uani 0.539(6) 1 d . . P B 2
H21B H 0.1572 0.6998 0.7654 0.139 Uiso 0.539(6) 1 calc R U P B 2
C22B C 0.2269(5) 0.7157(9) 0.6789(3) 0.065(3) Uani 0.539(6) 1 d . . P B 2
H22B H 0.2682 0.7299 0.6699 0.078 Uiso 0.539(6) 1 calc R U P B 2
C23B C 0.1213(5) 0.6067(17) 0.7070(5) 0.145(7) Uani 0.539(6) 1 d . . P B 2
H23B H 0.0848 0.5607 0.7176 0.174 Uiso 0.539(6) 1 calc R U P B 2
C24B C 0.1818(7) 0.6478(17) 0.6512(4) 0.077(4) Uani 0.539(6) 1 d . . P B 2
H24B H 0.1884 0.6455 0.6211 0.092 Uiso 0.539(6) 1 calc R U P B 2
C25B C 0.1333(6) 0.5899(18) 0.6629(5) 0.135(7) Uani 0.539(6) 1 d . . P B 2
H25B H 0.1049 0.5357 0.6430 0.162 Uiso 0.539(6) 1 calc R U P B 2
N2 N 0.22042(15) 1.1574(3) 0.60049(9) 0.0413(7) Uani 1 1 d . . . . .
C26 C 0.1891(3) 1.1845(11) 0.63428(17) 0.159(4) Uani 1 1 d . . . . .
H26 H 0.1491 1.2335 0.6296 0.191 Uiso 1 1 calc R U . . .
C27 C 0.27624(18) 1.0956(5) 0.60938(13) 0.0558(10) Uani 1 1 d . . . . .
H27 H 0.3014 1.0750 0.5859 0.067 Uiso 1 1 calc R U . . .
C28 C 0.2097(4) 1.1473(14) 0.67621(18) 0.204(6) Uani 1 1 d . . . . .
H28 H 0.1832 1.1668 0.6991 0.245 Uiso 1 1 calc R U . . .
C29 C 0.30066(19) 1.0585(5) 0.65112(12) 0.0521(10) Uani 1 1 d . . . . .
H29 H 0.3417 1.0150 0.6553 0.063 Uiso 1 1 calc R U . . .
C30 C 0.2674(2) 1.0830(5) 0.68562(13) 0.0543(10) Uani 1 1 d . . . . .
C31 C 0.2920(2) 1.0276(5) 0.72996(12) 0.0553(10) Uani 1 1 d . . . . .
H31 H 0.3390 1.0203 0.7317 0.066 Uiso 1 1 calc R U . . .
C32 C 0.26977(19) 1.1178(4) 0.77050(12) 0.0502(9) Uani 1 1 d . . . . .
H32 H 0.2422 1.2088 0.7614 0.060 Uiso 1 1 calc R U . . .
C33 C 0.3201(2) 1.1656(4) 0.80484(13) 0.0489(9) Uani 1 1 d . . . . .
C34 C 0.3149(2) 1.3055(5) 0.82650(16) 0.0642(12) Uani 1 1 d . . . . .
H34 H 0.2812 1.3749 0.8180 0.077 Uiso 1 1 calc R U . . .
C35 C 0.3698(2) 1.0679(5) 0.81768(13) 0.0574(11) Uani 1 1 d . . . . .
H35 H 0.3748 0.9715 0.8028 0.069 Uiso 1 1 calc R U . . .
C36 C 0.3577(3) 1.3472(6) 0.86036(18) 0.0802(16) Uani 1 1 d . . . . .
H36 H 0.3534 1.4454 0.8745 0.096 Uiso 1 1 calc R U . . .
C37 C 0.4127(2) 1.1084(6) 0.85216(14) 0.0672(12) Uani 1 1 d . . . . .
H37 H 0.4465 1.0396 0.8608 0.081 Uiso 1 1 calc R U . . .
C38 C 0.4060(2) 1.2497(7) 0.87378(15) 0.0720(13) Uani 1 1 d . . . . .
H38 H 0.4346 1.2780 0.8976 0.086 Uiso 1 1 calc R U . . .
N3 N 0.33317(14) 0.7762(3) 1.04450(10) 0.0390(6) Uani 1 1 d . . . . .
C39 C 0.31788(18) 0.8633(4) 1.07826(12) 0.0455(8) Uani 1 1 d . . . . .
H39 H 0.2823 0.9306 1.0744 0.055 Uiso 1 1 calc R U . . .
C40 C 0.38239(18) 0.6793(4) 1.05140(13) 0.0451(9) Uani 1 1 d . . . . .
H40 H 0.3936 0.6152 1.0280 0.054 Uiso 1 1 calc R U . . .
C41 C 0.35117(19) 0.8605(4) 1.11833(12) 0.0470(9) Uani 1 1 d . . . . .
H41 H 0.3394 0.9280 1.1409 0.056 Uiso 1 1 calc R U . . .
C42 C 0.41787(19) 0.6672(4) 1.09060(13) 0.0489(9) Uani 1 1 d . . . . .
H42 H 0.4526 0.5971 1.0935 0.059 Uiso 1 1 calc R U . . .
C43 C 0.40266(18) 0.7579(4) 1.12593(12) 0.0440(8) Uani 1 1 d . . . . .
C44 C 0.4388(2) 0.7420(4) 1.16777(13) 0.0491(9) Uani 1 1 d . . . . .
H44 H 0.4757 0.6790 1.1684 0.059 Uiso 1 1 calc R U . . .
C45 C 0.4251(2) 0.8070(4) 1.20521(13) 0.0521(10) Uani 1 1 d . . . . .
H45 H 0.3876 0.8675 1.2049 0.063 Uiso 1 1 calc R U . . .
C46 C 0.4631(2) 0.7938(4) 1.24713(13) 0.0511(10) Uani 1 1 d . . . . .
C47 C 0.4378(2) 0.8449(5) 1.28486(13) 0.0574(11) Uani 1 1 d . . . . .
H47 H 0.3965 0.8877 1.2830 0.069 Uiso 1 1 calc R U . . .
C48 C 0.5235(2) 0.7348(5) 1.25086(14) 0.0555(10) Uani 1 1 d . . . . .
H48 H 0.5422 0.6995 1.2255 0.067 Uiso 1 1 calc R U . . .
C49 C 0.4714(2) 0.8354(5) 1.32543(14) 0.0600(11) Uani 1 1 d . . . . .
H49 H 0.4530 0.8686 1.3510 0.072 Uiso 1 1 calc R U . . .
C50 C 0.5575(2) 0.7260(5) 1.29072(14) 0.0612(11) Uani 1 1 d . . . . .
H50 H 0.5990 0.6846 1.2925 0.073 Uiso 1 1 calc R U . . .
C51 C 0.5320(2) 0.7763(5) 1.32747(14) 0.0606(11) Uani 1 1 d . . . . .
H51 H 0.5560 0.7708 1.3547 0.073 Uiso 1 1 calc R U . . .
N4 N 0.14206(14) 0.2772(3) 0.97224(9) 0.0379(6) Uani 1 1 d . . . . .
C52 C 0.16180(18) 0.3633(4) 0.93986(12) 0.0456(9) Uani 1 1 d . . . . .
H52 H 0.1972 0.4298 0.9459 0.055 Uiso 1 1 calc R U . . .
C53 C 0.09196(17) 0.1862(4) 0.96281(13) 0.0451(8) Uani 1 1 d . . . . .
H53 H 0.0773 0.1227 0.9853 0.054 Uiso 1 1 calc R U . . .
C54 C 0.1340(2) 0.3614(4) 0.89826(13) 0.0539(10) Uani 1 1 d . . . . .
H54 H 0.1506 0.4238 0.8762 0.065 Uiso 1 1 calc R U . . .
C55 C 0.0604(2) 0.1791(5) 0.92245(13) 0.0555(10) Uani 1 1 d . . . . .
H55 H 0.0244 0.1139 0.9177 0.067 Uiso 1 1 calc R U . . .
C56 C 0.0814(2) 0.2677(5) 0.88859(13) 0.0555(10) Uani 1 1 d . . . . .
C57 C 0.0484(3) 0.2578(8) 0.84532(18) 0.0921(18) Uani 1 1 d . . . . .
H57 H 0.0130 0.1896 0.8426 0.111 Uiso 1 1 calc R U . . .
C58 C 0.0616(5) 0.3305(11) 0.8106(3) 0.147(4) Uani 1 1 d D . . . .
H58 H 0.103(2) 0.389(9) 0.815(3) 0.176 Uiso 1 1 d D U . . .
C60A C 0.0584(3) 0.3494(11) 0.7280(3) 0.119(4) Uani 0.665(6) 1 d G U P C 1
H60A H 0.1020 0.3734 0.7297 0.143 Uiso 0.665(6) 1 calc R U P C 1
C59A C 0.0288(4) 0.3170(11) 0.7657(3) 0.175(8) Uani 0.665(6) 1 d G U P C 1
C61A C -0.0351(4) 0.2819(9) 0.7632(2) 0.112(4) Uani 0.665(6) 1 d G U P C 1
H61A H -0.0553 0.2597 0.7890 0.135 Uiso 0.665(6) 1 calc R U P C 1
C63A C -0.0693(3) 0.2793(10) 0.7231(3) 0.134(4) Uani 0.665(6) 1 d G U P C 1
H63A H -0.1130 0.2554 0.7214 0.161 Uiso 0.665(6) 1 calc R U P C 1
C64A C -0.0398(5) 0.3118(12) 0.6854(2) 0.317(16) Uani 0.665(6) 1 d G U P C 1
H64A H -0.0632 0.3100 0.6580 0.380 Uiso 0.665(6) 1 calc R U P C 1
C62A C 0.0241(5) 0.3468(11) 0.6879(3) 0.145(5) Uani 0.665(6) 1 d G U P C 1
H62A H 0.0443 0.3690 0.6621 0.174 Uiso 0.665(6) 1 calc R U P C 1
C60B C 0.0263(6) 0.2064(13) 0.7440(4) 0.109(7) Uani 0.335(6) 1 d G U P C 2
H60B H 0.0533 0.1235 0.7542 0.130 Uiso 0.335(6) 1 calc R U P C 2
C59B C 0.0168(6) 0.3348(14) 0.7706(3) 0.069(5) Uani 0.335(6) 1 d G U P C 2
C61B C -0.0229(6) 0.4562(12) 0.7556(3) 0.090(5) Uani 0.335(6) 1 d G U P C 2
H61B H -0.0294 0.5439 0.7738 0.109 Uiso 0.335(6) 1 calc R U P C 2
C63B C -0.0530(5) 0.4490(10) 0.7141(3) 0.084(5) Uani 0.335(6) 1 d G U P C 2
H63B H -0.0800 0.5320 0.7039 0.101 Uiso 0.335(6) 1 calc R U P C 2
C64B C -0.0435(5) 0.3206(11) 0.6875(2) 0.049(3) Uani 0.335(6) 1 d G U P C 2
H64B H -0.0640 0.3157 0.6591 0.059 Uiso 0.335(6) 1 calc R U P C 2
C62B C -0.0038(6) 0.1993(11) 0.7024(4) 0.160(11) Uani 0.335(6) 1 d G U P C 2
H62B H 0.0027 0.1115 0.6843 0.192 Uiso 0.335(6) 1 calc R U P C 2

loop_
_atom_site_aniso_label
_atom_site_aniso_U_11
_atom_site_aniso_U_22
_atom_site_aniso_U_33
_atom_site_aniso_U_23
_atom_site_aniso_U_13
_atom_site_aniso_U_12
Ni1 0.0361(2) 0.0274(2) 0.0411(3) 0.00000(16) -0.00586(19) -0.00148(16)
O1 0.0416(14) 0.0321(11) 0.0450(15) -0.0005(10) -0.0015(12) -0.0022(10)
Ni2 0.0367(2) 0.02720(19) 0.0371(3) 0.00219(16) -0.00943(19) -0.00016(16)
O2 0.0396(14) 0.0286(11) 0.0444(15) 0.0019(9) -0.0061(12) 0.0001(9)
O3 0.0369(13) 0.0343(11) 0.0515(15) -0.0065(10) -0.0023(12) -0.0015(9)
O4 0.0444(15) 0.0447(13) 0.0671(18) -0.0164(12) 0.0006(13) -0.0032(11)
O5 0.0388(13) 0.0266(10) 0.0459(14) 0.0017(9) -0.0068(11) -0.0009(9)
O6 0.0378(12) 0.0281(10) 0.0387(13) -0.0011(9) -0.0091(10) -0.0005(9)
C1 0.044(2) 0.0454(18) 0.045(2) -0.0091(16) -0.0040(17) -0.0064(16)
C2 0.0385(19) 0.055(2) 0.046(2) -0.0045(17) -0.0058(17) -0.0030(16)
C3 0.0405(19) 0.0347(16) 0.050(2) -0.0004(14) -0.0055(17) -0.0035(13)
C4 0.0370(19) 0.0392(17) 0.051(2) 0.0033(15) -0.0039(17) -0.0023(14)
C5 0.045(2) 0.0299(14) 0.0400(19) 0.0008(13) -0.0051(16) -0.0012(13)
C6 0.0423(19) 0.0285(14) 0.0366(18) 0.0020(12) -0.0130(15) -0.0003(12)
O7 0.0377(13) 0.0298(11) 0.0520(15) 0.0048(10) 0.0000(11) -0.0014(9)
O8 0.0413(13) 0.0283(10) 0.0435(14) 0.0023(9) -0.0070(11) 0.0009(9)
O9 0.0429(15) 0.0400(12) 0.0562(16) 0.0056(11) -0.0012(13) 0.0053(10)
O10 0.0495(16) 0.0458(14) 0.0625(18) 0.0028(12) 0.0023(13) -0.0067(12)
C7 0.0409(19) 0.0284(14) 0.0413(19) 0.0045(13) -0.0085(16) 0.0003(12)
C8A 0.046(7) 0.023(3) 0.045(4) -0.001(3) 0.001(4) 0.006(4)
C9A 0.040(4) 0.045(4) 0.071(5) 0.001(3) 0.004(3) 0.007(3)
C10A 0.037(4) 0.048(4) 0.110(8) -0.010(4) -0.005(4) 0.002(3)
C11A 0.047(6) 0.062(6) 0.052(6) 0.004(4) 0.000(4) 0.010(4)
C8B 0.032(10) 0.050(11) 0.13(2) 0.017(12) -0.010(11) -0.013(8)
C9B 0.032(5) 0.045(6) 0.058(7) -0.018(4) -0.008(5) 0.009(4)
C10B 0.053(6) 0.076(7) 0.059(7) -0.010(6) -0.009(5) 0.018(6)
C11B 0.054(11) 0.065(11) 0.062(11) 0.005(7) 0.001(7) 0.005(6)
C12 0.045(2) 0.052(2) 0.0348(19) 0.0021(16) -0.0110(17) -0.0012(17)
N1 0.0478(18) 0.0333(13) 0.0450(17) -0.0027(12) -0.0056(15) -0.0031(12)
C13 0.078(3) 0.0399(18) 0.045(2) -0.0019(16) -0.003(2) 0.0059(19)
C14 0.044(2) 0.055(2) 0.047(2) -0.0003(17) -0.0045(18) 0.0117(17)
C15 0.088(3) 0.044(2) 0.043(2) -0.0067(17) -0.003(2) 0.010(2)
C16 0.052(2) 0.062(2) 0.042(2) 0.0022(18) -0.0041(19) 0.0167(18)
C17 0.042(2) 0.0446(18) 0.042(2) -0.0044(15) -0.0066(17) -0.0039(15)
C18 0.051(2) 0.0487(19) 0.043(2) -0.0081(16) -0.0083(18) 0.0067(17)
C19 0.075(3) 0.061(2) 0.037(2) -0.0053(18) -0.009(2) 0.019(2)
C21A 0.073(6) 0.042(4) 0.069(6) -0.014(4) 0.012(5) 0.001(4)
C20A 0.073(9) 0.031(4) 0.033(5) -0.001(3) -0.012(5) 0.015(4)
C22A 0.099(9) 0.053(5) 0.054(6) 0.006(5) -0.035(7) -0.025(6)
C24A 0.36(5) 0.39(6) 0.12(2) -0.04(2) 0.03(2) -0.33(5)
C25A 0.117(13) 0.105(10) 0.038(6) -0.011(7) -0.018(7) -0.046(9)
C23A 0.126(11) 0.046(5) 0.102(10) -0.030(6) 0.048(9) -0.019(6)
C20B 0.067(9) 0.106(9) 0.074(9) -0.048(7) -0.020(7) 0.008(6)
C21B 0.077(8) 0.145(11) 0.127(11) -0.074(9) 0.018(7) -0.034(7)
C22B 0.087(7) 0.050(4) 0.059(5) -0.021(4) 0.006(5) -0.010(4)
C23B 0.070(8) 0.160(13) 0.207(16) -0.120(12) 0.031(9) -0.038(8)
C24B 0.105(10) 0.081(7) 0.040(5) 0.022(5) -0.026(6) -0.044(7)
C25B 0.081(9) 0.150(13) 0.165(14) -0.114(11) -0.049(9) 0.049(9)
N2 0.0507(18) 0.0390(14) 0.0320(15) -0.0027(12) -0.0102(14) 0.0091(13)
C26 0.126(6) 0.310(11) 0.040(3) -0.002(4) -0.005(3) 0.162(7)
C27 0.039(2) 0.090(3) 0.037(2) 0.005(2) -0.0044(17) 0.009(2)
C28 0.137(6) 0.441(16) 0.033(3) 0.007(5) -0.003(3) 0.195(9)
C29 0.043(2) 0.068(2) 0.043(2) 0.0020(18) -0.0069(18) 0.0138(18)
C30 0.059(3) 0.062(2) 0.039(2) -0.0021(18) -0.0064(19) 0.022(2)
C31 0.060(3) 0.065(2) 0.040(2) 0.0019(18) -0.006(2) 0.015(2)
C32 0.056(2) 0.051(2) 0.042(2) 0.0020(17) -0.0051(18) 0.0088(18)
C33 0.060(3) 0.0451(18) 0.040(2) 0.0060(15) -0.0064(19) -0.0049(17)
C34 0.067(3) 0.054(2) 0.071(3) -0.011(2) 0.008(3) -0.006(2)
C35 0.070(3) 0.052(2) 0.047(2) 0.0032(18) -0.017(2) -0.0039(19)
C36 0.081(4) 0.074(3) 0.087(4) -0.033(3) 0.015(3) -0.027(3)
C37 0.073(3) 0.076(3) 0.050(3) 0.015(2) -0.014(2) -0.017(2)
C38 0.068(3) 0.093(3) 0.055(3) -0.010(3) 0.004(3) -0.031(3)
N3 0.0424(16) 0.0317(13) 0.0415(16) 0.0010(11) -0.0065(13) -0.0017(11)
C39 0.046(2) 0.0414(17) 0.048(2) 0.0017(16) -0.0050(18) 0.0038(15)
C40 0.048(2) 0.0363(16) 0.049(2) -0.0030(15) -0.0115(18) 0.0042(15)
C41 0.053(2) 0.0430(18) 0.044(2) -0.0018(16) -0.0035(18) -0.0013(16)
C42 0.049(2) 0.0409(17) 0.054(2) -0.0042(16) -0.0132(19) 0.0042(15)
C43 0.045(2) 0.0373(16) 0.048(2) 0.0049(15) -0.0106(18) -0.0064(15)
C44 0.054(2) 0.0412(17) 0.049(2) 0.0019(16) -0.0163(19) -0.0067(17)
C45 0.061(3) 0.0448(19) 0.048(2) 0.0053(17) -0.015(2) -0.0076(17)
C46 0.066(3) 0.0393(18) 0.046(2) 0.0047(16) -0.011(2) -0.0085(17)
C47 0.061(3) 0.060(2) 0.049(3) 0.0029(19) -0.012(2) -0.0085(19)
C48 0.069(3) 0.048(2) 0.047(2) 0.0036(17) -0.010(2) -0.0066(19)
C49 0.074(3) 0.056(2) 0.047(2) 0.0053(18) -0.008(2) -0.009(2)
C50 0.066(3) 0.063(3) 0.052(3) 0.004(2) -0.015(2) -0.005(2)
C51 0.071(3) 0.061(2) 0.047(2) 0.0078(19) -0.018(2) -0.009(2)
N4 0.0412(16) 0.0293(12) 0.0409(16) 0.0013(11) -0.0115(13) -0.0007(11)
C52 0.050(2) 0.0398(17) 0.045(2) 0.0046(15) -0.0076(18) -0.0064(15)
C53 0.041(2) 0.0423(18) 0.050(2) -0.0017(15) -0.0091(17) -0.0035(15)
C54 0.070(3) 0.047(2) 0.044(2) 0.0076(17) -0.007(2) -0.0072(19)
C55 0.054(2) 0.065(2) 0.045(2) -0.0067(19) -0.015(2) -0.0101(19)
C56 0.063(3) 0.057(2) 0.045(2) -0.0028(18) -0.014(2) -0.001(2)
C57 0.103(5) 0.108(4) 0.060(3) 0.005(3) -0.032(3) -0.021(4)
C58 0.198(10) 0.152(7) 0.079(5) 0.020(5) -0.065(6) -0.020(6)
C60A 0.124(5) 0.128(5) 0.105(5) -0.001(4) 0.003(4) 0.020(4)
C59A 0.176(9) 0.182(9) 0.167(9) 0.006(5) 0.008(5) 0.007(5)
C61A 0.112(5) 0.122(5) 0.101(5) -0.003(4) -0.010(4) 0.009(4)
C63A 0.131(6) 0.142(6) 0.126(6) 0.000(4) -0.009(4) 0.018(4)
C64A 0.318(16) 0.320(16) 0.313(16) 0.000(5) 0.024(5) 0.005(5)
C62A 0.157(6) 0.154(6) 0.125(6) -0.005(4) 0.014(4) 0.002(5)
C60B 0.112(8) 0.104(8) 0.108(8) 0.000(5) -0.003(5) 0.004(5)
C59B 0.070(6) 0.078(6) 0.059(6) 0.007(4) -0.005(4) -0.006(4)
C61B 0.082(6) 0.100(7) 0.089(7) 0.003(5) 0.003(5) -0.009(4)
C63B 0.079(6) 0.093(6) 0.081(6) 0.000(4) 0.005(4) -0.007(4)
C64B 0.051(5) 0.061(5) 0.033(4) 0.009(4) -0.008(4) 0.012(4)
C62B 0.164(12) 0.160(12) 0.155(12) -0.002(5) 0.009(5) 0.002(5)

loop_
_atom_type_symbol
_atom_type_description
_atom_type_scat_dispersion_real
_atom_type_scat_dispersion_imag
_atom_type_scat_source
C C 0.0030 0.0016 'International Tables Vol C Tables 4.2.6.8 and 6.1.1.4'
H H 0.0000 0.0000 'International Tables Vol C Tables 4.2.6.8 and 6.1.1.4'
N N 0.0059 0.0032 'International Tables Vol C Tables 4.2.6.8 and 6.1.1.4'
O O 0.0105 0.0059 'International Tables Vol C Tables 4.2.6.8 and 6.1.1.4'
Ni Ni 0.3420 1.0875 'International Tables Vol C Tables 4.2.6.8 and 6.1.1.4'

loop_
_geom_angle_atom_site_label_1
_geom_angle_atom_site_label_2
_geom_angle_atom_site_label_3
_geom_angle
_geom_angle_site_symmetry_1
_geom_angle_site_symmetry_3
O7 Ni1 O3 175.61(9) . .
O7 Ni1 O1 95.88(10) . .
O3 Ni1 O1 88.43(10) . .
O7 Ni1 O5 80.22(9) . 3_677
O3 Ni1 O5 95.50(9) . 3_677
O1 Ni1 O5 175.30(10) . 3_677
O7 Ni1 N3 92.55(11) . .
O3 Ni1 N3 86.46(11) . .
O1 Ni1 N3 92.44(10) . .
O5 Ni1 N3 90.37(9) 3_677 .
O7 Ni1 N1 93.45(11) . .
O3 Ni1 N1 87.44(11) . .
O1 Ni1 N1 88.49(10) . .
O5 Ni1 N1 89.12(10) 3_677 .
N3 Ni1 N1 173.80(12) . .
O2 Ni2 O8 174.01(10) . .
O2 Ni2 O6 95.04(10) . 3_667
O8 Ni2 O6 80.79(9) . 3_667
O2 Ni2 O9 88.51(10) . 3_567
O8 Ni2 O9 95.68(9) . 3_567
O6 Ni2 O9 176.44(9) 3_667 3_567
O2 Ni2 N2 88.62(10) . 4_576
O8 Ni2 N2 87.12(10) . 4_576
O6 Ni2 N2 90.62(11) 3_667 4_576
O9 Ni2 N2 89.68(12) 3_567 4_576
O2 Ni2 N4 94.41(10) . .
O8 Ni2 N4 89.95(9) . .
O6 Ni2 N4 90.47(11) 3_667 .
O9 Ni2 N4 89.04(11) 3_567 .
N2 Ni2 N4 176.67(10) 4_576 .
C1 O3 Ni1 132.6(2) . .
C6 O5 Ni1 143.6(2) . 3_677
C6 O6 Ni2 128.5(2) . 3_667
O4 C1 O3 125.3(3) . .
O4 C1 C2 117.8(3) . .
O3 C1 C2 116.8(3) . .
C1 C2 C3 111.2(3) . .
C2 C3 C4 111.0(3) . .
C5 C4 C3 113.2(3) . .
C6 C5 C4 110.0(3) . .
O5 C6 O6 122.8(3) . .
O5 C6 C5 120.0(3) . .
O6 C6 C5 117.2(3) . .
C7 O7 Ni1 128.4(2) . .
C7 O8 Ni2 144.4(2) . .
C12 O9 Ni2 133.0(2) . 3_567
O8 C7 O7 123.8(3) . .
O8 C7 C8B 116.2(10) . .
O7 C7 C8B 119.7(9) . .
O8 C7 C8A 120.3(6) . .
O7 C7 C8A 115.7(5) . .
C7 C8A C9A 108.2(8) . .
C8A C9A C10A 114.2(7) . .
C11A C10A C9A 106.4(10) . .
C10A C11A C12 113.5(10) . .
C9B C8B C7 115.7(14) . .
C8B C9B C10B 102.5(14) . .
C11B C10B C9B 114.3(16) . .
C10B C11B C12 110.8(15) . .
O9 C12 O10 124.8(4) . .
O9 C12 C11B 122.2(14) . .
O10 C12 C11B 113.0(14) . .
O9 C12 C11A 113.9(9) . .
O10 C12 C11A 121.3(9) . .
C13 N1 C14 115.3(3) . .
C13 N1 Ni1 120.3(3) . .
C14 N1 Ni1 123.0(2) . .
N1 C13 C15 125.0(4) . .
N1 C14 C16 123.4(4) . .
C13 C15 C17 120.1(4) . .
C14 C16 C17 120.9(4) . .
C16 C17 C15 115.0(4) . .
C16 C17 C18 121.3(3) . .
C15 C17 C18 123.5(3) . .
C17 C18 C19 119.3(3) . .
C17 C18 C32 117.9(3) . .
C19 C18 C32 90.7(3) . .
C20A C19 C18 128.1(5) . .
C20A C19 C31 119.2(5) . .
C18 C19 C31 89.2(3) . .
C18 C19 C20B 112.0(6) . .
C31 C19 C20B 123.0(7) . .
C20A C21A C23A 120.0 . .
C19 C20A C22A 120.1(5) . .
C19 C20A C21A 119.9(5) . .
C22A C20A C21A 120.0 . .
C20A C22A C24A 120.0 . .
C25A C24A C22A 120.0 . .
C23A C25A C24A 120.0 . .
C25A C23A C21A 120.0 . .
C22B C20B C21B 116.7(11) . .
C22B C20B C19 120.3(13) . .
C21B C20B C19 122.0(11) . .
C20B C21B C23B 118.0(13) . .
C20B C22B C24B 120.5(13) . .
C21B C23B C25B 119.8(13) . .
C25B C24B C22B 124.0(13) . .
C24B C25B C23B 117.4(11) . .
C26 N2 C27 114.6(4) . .
C26 N2 Ni2 122.5(3) . 4_575
C27 N2 Ni2 122.9(3) . 4_575
N2 C26 C28 124.5(5) . .
N2 C27 C29 123.8(4) . .
C30 C28 C26 121.1(5) . .
C30 C29 C27 121.2(4) . .
C29 C30 C28 114.7(4) . .
C29 C30 C31 120.3(4) . .
C28 C30 C31 124.8(4) . .
C30 C31 C32 117.7(3) . .
C30 C31 C19 117.3(4) . .
C32 C31 C19 89.2(3) . .
C33 C32 C18 116.3(3) . .
C33 C32 C31 116.8(3) . .
C18 C32 C31 88.5(3) . .
C34 C33 C35 118.0(4) . .
C34 C33 C32 119.8(4) . .
C35 C33 C32 122.0(3) . .
C33 C34 C36 121.2(5) . .
C33 C35 C37 121.1(4) . .
C38 C36 C34 121.0(5) . .
C38 C37 C35 119.7(5) . .
C36 C38 C37 119.0(5) . .
C39 N3 C40 116.8(3) . .
C39 N3 Ni1 121.7(2) . .
C40 N3 Ni1 121.3(3) . .
N3 C39 C41 123.3(3) . .
N3 C40 C42 123.8(4) . .
C39 C41 C43 120.2(4) . .
C40 C42 C43 119.9(3) . .
C42 C43 C41 115.9(3) . .
C42 C43 C44 120.1(3) . .
C41 C43 C44 123.9(4) . .
C45 C44 C43 126.4(4) . .
C44 C45 C46 125.9(4) . .
C48 C46 C47 117.5(4) . .
C48 C46 C45 123.2(4) . .
C47 C46 C45 119.3(4) . .
C46 C47 C49 121.9(5) . .
C50 C48 C46 121.2(4) . .
C51 C49 C47 118.4(5) . .
C51 C50 C48 120.6(5) . .
C50 C51 C49 120.4(4) . .
C52 N4 C53 116.6(3) . .
C52 N4 Ni2 121.2(2) . .
C53 N4 Ni2 121.8(3) . .
N4 C52 C54 123.8(3) . .
N4 C53 C55 123.7(4) . .
C52 C54 C56 119.5(4) . .
C53 C55 C56 119.7(4) . .
C55 C56 C54 116.8(4) . .
C55 C56 C57 119.6(4) . .
C54 C56 C57 123.6(4) . .
C58 C57 C56 127.6(6) . .
C57 C58 C59B 122.0(9) . .
C57 C58 C59A 127.8(8) . .
C59A C60A C62A 120.0 . .
C61A C59A C60A 120.0 . .
C61A C59A C58 116.8(8) . .
C60A C59A C58 123.0(8) . .
C59A C61A C63A 120.0 . .
C64A C63A C61A 120.0 . .
C63A C64A C62A 120.0 . .
C64A C62A C60A 120.0 . .
C59B C60B C62B 120.0 . .
C61B C59B C60B 120.0 . .
C61B C59B C58 128.5(9) . .
C60B C59B C58 110.7(9) . .
C63B C61B C59B 120.0 . .
C61B C63B C64B 120.0 . .
C63B C64B C62B 120.0 . .
C64B C62B C60B 120.0 . .

loop_
_geom_bond_atom_site_label_1
_geom_bond_atom_site_label_2
_geom_bond_distance
_geom_bond_site_symmetry_2
Ni1 O7 2.043(2) .
Ni1 O3 2.055(3) .
Ni1 O1 2.059(2) .
Ni1 O5 2.062(2) 3_677
Ni1 N3 2.113(3) .
Ni1 N1 2.137(3) .
Ni2 O2 2.053(2) .
Ni2 O8 2.056(2) .
Ni2 O6 2.064(2) 3_667
Ni2 O9 2.071(3) 3_567
Ni2 N2 2.105(3) 4_576
Ni2 N4 2.110(3) .
O3 C1 1.264(4) .
O4 C1 1.264(4) .
O5 C6 1.260(4) .
O5 Ni1 2.062(2) 3_677
O6 C6 1.273(4) .
O6 Ni2 2.064(2) 3_667
C1 C2 1.509(5) .
C2 C3 1.517(5) .
C3 C4 1.526(5) .
C4 C5 1.518(5) .
C5 C6 1.506(5) .
O7 C7 1.256(4) .
O8 C7 1.253(4) .
O9 C12 1.253(4) .
O9 Ni2 2.071(3) 3_567
O10 C12 1.254(4) .
C7 C8B 1.493(16) .
C7 C8A 1.521(11) .
C8A C9A 1.545(12) .
C9A C10A 1.578(11) .
C10A C11A 1.517(14) .
C11A C12 1.531(11) .
C8B C9B 1.484(17) .
C9B C10B 1.531(13) .
C10B C11B 1.502(18) .
C11B C12 1.525(17) .
N1 C13 1.312(5) .
N1 C14 1.344(4) .
C13 C15 1.373(5) .
C14 C16 1.373(5) .
C15 C17 1.390(5) .
C16 C17 1.385(5) .
C17 C18 1.506(5) .
C18 C19 1.538(6) .
C18 C32 1.564(5) .
C19 C20A 1.381(6) .
C19 C31 1.576(6) .
C19 C20B 1.630(13) .
C21A C20A 1.3900 .
C21A C23A 1.3900 .
C20A C22A 1.3900 .
C22A C24A 1.3900 .
C24A C25A 1.3900 .
C25A C23A 1.3900 .
C20B C22B 1.327(15) .
C20B C21B 1.36(2) .
C21B C23B 1.403(14) .
C22B C24B 1.366(14) .
C23B C25B 1.41(2) .
C24B C25B 1.22(2) .
N2 C26 1.299(6) .
N2 C27 1.311(5) .
N2 Ni2 2.105(3) 4_575
C26 C28 1.371(7) .
C27 C29 1.388(5) .
C28 C30 1.356(7) .
C29 C30 1.338(6) .
C30 C31 1.503(5) .
C31 C32 1.569(5) .
C32 C33 1.505(5) .
C33 C34 1.374(5) .
C33 C35 1.381(6) .
C34 C36 1.381(7) .
C35 C37 1.393(6) .
C36 C38 1.362(7) .
C37 C38 1.387(7) .
N3 C39 1.338(5) .
N3 C40 1.339(4) .
C39 C41 1.378(5) .
C40 C42 1.381(5) .
C41 C43 1.408(5) .
C42 C43 1.392(5) .
C43 C44 1.459(5) .
C44 C45 1.332(6) .
C45 C46 1.477(5) .
C46 C48 1.380(6) .
C46 C47 1.387(6) .
C47 C49 1.396(5) .
C48 C50 1.381(5) .
C49 C51 1.384(7) .
C50 C51 1.361(6) .
N4 C52 1.331(5) .
N4 C53 1.334(4) .
C52 C54 1.372(5) .
C53 C55 1.371(5) .
C54 C56 1.390(6) .
C55 C56 1.388(6) .
C56 C57 1.464(6) .
C57 C58 1.285(10) .
C58 C59B 1.504(10) .
C58 C59A 1.508(9) .
C60A C59A 1.3900 .
C60A C62A 1.3900 .
C59A C61A 1.3900 .
C61A C63A 1.3900 .
C63A C64A 1.3900 .
C64A C62A 1.3900 .
C60B C59B 1.3900 .
C60B C62B 1.3900 .
C59B C61B 1.3900 .
C61B C63B 1.3900 .
C63B C64B 1.3900 .
C64B C62B 1.3900 .

loop_
_geom_hbond_atom_site_label_D
_geom_hbond_atom_site_label_H
_geom_hbond_atom_site_label_A
_geom_hbond_distance_DH
_geom_hbond_distance_HA
_geom_hbond_distance_DA
_geom_hbond_angle_DHA
_geom_hbond_site_symmetry_A
O1 H1W O4 0.87(4) 1.79(4) 2.598(4) 155(4) .
O1 H2W O6 0.83(4) 2.08(4) 2.828(3) 149(4) 3_667
O1 H2W O8 0.83(4) 2.23(4) 2.782(4) 124(3) .
O2 H3W O5 0.77(4) 2.25(4) 2.807(4) 130(4) 3_667
O2 H3W O7 0.77(4) 2.13(4) 2.835(3) 152(4) 1_545
O2 H4W O10 0.90(4) 1.75(4) 2.616(4) 159(4) 3_567
